data_1550929
loop_
_publ_author_name
'Rei\&s, Fabian'
'Rei\&s, Melanie'
'Bresien, Jonas'
'Spannenberg, Anke'
'Jiao, Haijun'
'Baumann, Wolfgang'
'Arndt, Perdita'
'Beweries, Torsten'

_publ_section_title
;
 1-Titanacyclobuta-2,3-diene -- an Elusive Four-membered Cyclic Allene
;
_journal_name_full 'Chemical Science'
_journal_paper_doi 10.1039/C9SC01002E
_journal_year 2019
_chemical_formula_sum 'C29 H42 Si2 Ti'
_chemical_formula_weight 494.70
_space_group_crystal_system monoclinic
_space_group_IT_number 14
_space_group_name_Hall '-P 2yn'
_space_group_name_H-M_alt 'P 1 21/n 1'
_symmetry_space_group_name_Hall '-P 2yn'
_symmetry_space_group_name_H-M 'P 1 21/n 1'
_atom_sites_solution_hydrogens geom
_audit_creation_method SHELXL-2014/7
_audit_update_record
;
2019-02-14 deposited with the CCDC.    2019-04-22 downloaded from the CCDC.
;
_cell_angle_alpha 90
_cell_angle_beta 98.8260(8)
_cell_angle_gamma 90
_cell_formula_units_Z 4
_cell_length_a 14.2569(6)
_cell_length_b 10.8620(4)
_cell_length_c 18.2070(7)
_cell_measurement_reflns_used 8923
_cell_measurement_temperature 150(2)
_cell_measurement_theta_max 30.49
_cell_measurement_theta_min 2.26
_cell_volume 2786.12(19)
_computing_cell_refinement 'SAINT (Bruker, 2013)'
_computing_data_collection 'APEX2 (Bruker, 2014)'
_computing_data_reduction SAINT
_computing_structure_refinement 'SHELXL-2014/7 (Sheldrick, 2015)'
_computing_structure_solution 'SHELXS-97 (Sheldrick, 2008)'
_diffrn_ambient_temperature 150(2)
_diffrn_detector_area_resol_mean 8.3333
_diffrn_measured_fraction_theta_full 1.000
_diffrn_measured_fraction_theta_max 1.000
_diffrn_measurement_device_type 'Bruker APEX-II CCD'
_diffrn_measurement_method '\f and \w scans'
_diffrn_radiation_type MoK\a
_diffrn_radiation_wavelength 0.71073
_diffrn_reflns_av_R_equivalents 0.0286
_diffrn_reflns_av_unetI/netI 0.0273
_diffrn_reflns_Laue_measured_fraction_full 1.000
_diffrn_reflns_Laue_measured_fraction_max 1.000
_diffrn_reflns_limit_h_max 18
_diffrn_reflns_limit_h_min -18
_diffrn_reflns_limit_k_max 14
_diffrn_reflns_limit_k_min -13
_diffrn_reflns_limit_l_max 24
_diffrn_reflns_limit_l_min -22
_diffrn_reflns_number 25163
_diffrn_reflns_point_group_measured_fraction_full 1.000
_diffrn_reflns_point_group_measured_fraction_max 1.000
_diffrn_reflns_theta_full 25.242
_diffrn_reflns_theta_max 27.999
_diffrn_reflns_theta_min 1.694
_diffrn_source 'fine-focus sealed tube'
_exptl_absorpt_coefficient_mu 0.408
_exptl_absorpt_correction_T_max 0.95
_exptl_absorpt_correction_T_min 0.85
_exptl_absorpt_correction_type multi-scan
_exptl_absorpt_process_details 'SADABS (Bruker, 2014)'
_exptl_crystal_colour red
_exptl_crystal_density_diffrn 1.179
_exptl_crystal_description prism
_exptl_crystal_F_000 1064
_exptl_crystal_size_max 0.420
_exptl_crystal_size_mid 0.224
_exptl_crystal_size_min 0.116
_refine_diff_density_max 0.379
_refine_diff_density_min -0.207
_refine_diff_density_rms 0.049
_refine_ls_extinction_method none
_refine_ls_goodness_of_fit_ref 1.013
_refine_ls_hydrogen_treatment constr
_refine_ls_matrix_type full
_refine_ls_number_parameters 314
_refine_ls_number_reflns 6735
_refine_ls_number_restraints 15
_refine_ls_restrained_S_all 1.015
_refine_ls_R_factor_all 0.0443
_refine_ls_R_factor_gt 0.0340
_refine_ls_shift/su_max 0.000
_refine_ls_shift/su_mean 0.000
_refine_ls_structure_factor_coef Fsqd
_refine_ls_weighting_details 'w=1/[\s^2^(Fo^2^)+(0.0467P)^2^+1.0432P] where P=(Fo^2^+2Fc^2^)/3'
_refine_ls_weighting_scheme calc
_refine_ls_wR_factor_gt 0.0857
_refine_ls_wR_factor_ref 0.0934
_reflns_Friedel_coverage 0.000
_reflns_number_gt 5551
_reflns_number_total 6735
_reflns_threshold_expression 'I > 2\s(I)'
_cod_data_source_file c9sc01002e2.cif
_cod_data_source_block AX1557
_cod_database_code 1550929
_shelx_shelxl_version_number 2014/7
_shelx_space_group_comment
;
The symmetry employed for this shelxl refinement is uniquely defined
by the following loop, which should always be used as a source of
symmetry information in preference to the above space-group names.
They are only intended as comments.
;

loop_
_space_group_symop_operation_xyz
'x, y, z'
'-x+1/2, y+1/2, -z+1/2'
'-x, -y, -z'
'x-1/2, -y-1/2, z-1/2'

loop_
_atom_site_label
_atom_site_type_symbol
_atom_site_fract_x
_atom_site_fract_y
_atom_site_fract_z
_atom_site_U_iso_or_equiv
_atom_site_adp_type
_atom_site_occupancy
_atom_site_site_symmetry_order
_atom_site_calc_flag
_atom_site_refinement_flags_posn
_atom_site_refinement_flags_adp
_atom_site_refinement_flags_occupancy
_atom_site_disorder_assembly
_atom_site_disorder_group
C1 C 0.35479(10) 0.22332(14) 0.11086(8) 0.0249(3) Uani 1 1 d . . . . .
C2 C 0.32253(10) 0.32440(14) 0.07762(8) 0.0237(3) Uani 1 1 d . . . . .
C3 C 0.26714(10) 0.38008(14) 0.02381(8) 0.0250(3) Uani 1 1 d . . . . .
C4 C 0.46901(15) 0.00350(19) 0.18027(11) 0.0478(5) Uani 1 1 d . . . . .
H4A H 0.4106 -0.0271 0.1961 0.072 Uiso 1 1 calc R U . . .
H4B H 0.5237 -0.0197 0.2171 0.072 Uiso 1 1 calc R U . . .
H4C H 0.4758 -0.0325 0.1320 0.072 Uiso 1 1 calc R U . . .
C5 C 0.45867(13) 0.24218(19) 0.26560(9) 0.0404(4) Uani 1 1 d . . . . .
H5A H 0.4688 0.3313 0.2639 0.061 Uiso 1 1 calc R U . . .
H5B H 0.5084 0.2051 0.3020 0.061 Uiso 1 1 calc R U . . .
H5C H 0.3965 0.2256 0.2801 0.061 Uiso 1 1 calc R U . . .
C6 C 0.57304(12) 0.2344(2) 0.13954(11) 0.0484(5) Uani 1 1 d . . . . .
H6A H 0.5797 0.1966 0.0918 0.073 Uiso 1 1 calc R U . . .
H6B H 0.6285 0.2140 0.1763 0.073 Uiso 1 1 calc R U . . .
H6C H 0.5684 0.3240 0.1336 0.073 Uiso 1 1 calc R U . . .
C7 C 0.13373(14) 0.57129(18) 0.08046(11) 0.0429(4) Uani 1 1 d . . . . .
H7A H 0.0774 0.5184 0.0719 0.064 Uiso 1 1 calc R U . . .
H7B H 0.1143 0.6578 0.0749 0.064 Uiso 1 1 calc R U . . .
H7C H 0.1676 0.5575 0.1308 0.064 Uiso 1 1 calc R U . . .
C8 C 0.31430(15) 0.64434(19) 0.02663(17) 0.0639(7) Uani 1 1 d . . . . .
H8A H 0.3487 0.6347 0.0772 0.096 Uiso 1 1 calc R U . . .
H8B H 0.2898 0.7286 0.0200 0.096 Uiso 1 1 calc R U . . .
H8C H 0.3574 0.6281 -0.0093 0.096 Uiso 1 1 calc R U . . .
C9 C 0.14538(14) 0.5532(2) -0.08385(11) 0.0480(5) Uani 1 1 d . . . . .
H9A H 0.1896 0.5574 -0.1200 0.072 Uiso 1 1 calc R U . . .
H9B H 0.1083 0.6294 -0.0859 0.072 Uiso 1 1 calc R U . . .
H9C H 0.1025 0.4830 -0.0956 0.072 Uiso 1 1 calc R U . . .
C10 C 0.33390(10) 0.00011(14) -0.01524(8) 0.0254(3) Uani 1 1 d . . . . .
H10 H 0.3407 -0.0770 0.0151 0.031 Uiso 1 1 calc R U . . .
C11 C 0.40106(10) 0.09700(15) -0.01083(8) 0.0250(3) Uani 1 1 d . . . . .
H11 H 0.4615 0.1013 0.0251 0.030 Uiso 1 1 calc R U . . .
C12 C 0.37354(10) 0.17992(15) -0.06893(8) 0.0255(3) Uani 1 1 d . . . . .
C13 C 0.42426(11) 0.29254(16) -0.08992(10) 0.0347(4) Uani 1 1 d D . . . .
H13A H 0.4841 0.2676 -0.1071 0.042 Uiso 0.608(6) 1 calc R U P A 1
H13B H 0.4408 0.3454 -0.0455 0.042 Uiso 0.608(6) 1 calc R U P A 1
H13C H 0.4933 0.2760 -0.0845 0.042 Uiso 0.392(6) 1 calc R U P A 2
H13D H 0.4141 0.3614 -0.0564 0.042 Uiso 0.392(6) 1 calc R U P A 2
C16 C 0.24300(12) 0.19460(18) -0.18203(9) 0.0376(4) Uani 1 1 d D . . . .
H16A H 0.1877 0.2433 -0.1720 0.045 Uiso 0.608(6) 1 calc R U P A 1
H16B H 0.2204 0.1320 -0.2202 0.045 Uiso 0.608(6) 1 calc R U P A 1
H16C H 0.1736 0.1975 -0.1822 0.045 Uiso 0.392(6) 1 calc R U P A 2
H16D H 0.2547 0.1448 -0.2253 0.045 Uiso 0.392(6) 1 calc R U P A 2
C17 C 0.28927(10) 0.13242(15) -0.11183(8) 0.0259(3) Uani 1 1 d . . . . .
C18 C 0.26563(10) 0.02092(15) -0.07960(8) 0.0253(3) Uani 1 1 d . . . . .
C19 C 0.18058(11) -0.05942(16) -0.10431(9) 0.0312(3) Uani 1 1 d . . . . .
H19A H 0.2015 -0.1405 -0.1206 0.037 Uiso 1 1 calc R U . . .
H19B H 0.1395 -0.0207 -0.1468 0.037 Uiso 1 1 calc R U . . .
C20 C 0.12490(11) -0.07631(15) -0.03936(9) 0.0295(3) Uani 1 1 d . . . . .
H20A H 0.0609 -0.1091 -0.0579 0.035 Uiso 1 1 calc R U . . .
H20B H 0.1581 -0.1359 -0.0032 0.035 Uiso 1 1 calc R U . . .
C21 C 0.11666(10) 0.04547(14) -0.00226(8) 0.0236(3) Uani 1 1 d . . . . .
C22 C 0.13790(10) 0.07155(14) 0.07481(8) 0.0238(3) Uani 1 1 d . . . . .
C23 C 0.16516(12) -0.01773(16) 0.13753(9) 0.0324(3) Uani 1 1 d . . . . .
H23A H 0.2200 -0.0675 0.1275 0.039 Uiso 1 1 calc R U . . .
H23B H 0.1115 -0.0745 0.1405 0.039 Uiso 1 1 calc R U . . .
C24 C 0.19112(14) 0.04917(19) 0.21174(9) 0.0424(4) Uani 1 1 d . . . . .
H24A H 0.1888 -0.0099 0.2528 0.051 Uiso 1 1 calc R U . . .
H24B H 0.2569 0.0805 0.2158 0.051 Uiso 1 1 calc R U . . .
C25 C 0.12455(15) 0.1561(2) 0.21977(10) 0.0469(5) Uani 1 1 d . . . . .
H25A H 0.1407 0.1922 0.2701 0.056 Uiso 1 1 calc R U . . .
H25B H 0.0584 0.1255 0.2143 0.056 Uiso 1 1 calc R U . . .
C26 C 0.13186(12) 0.25576(17) 0.16131(9) 0.0339(4) Uani 1 1 d . . . . .
H26A H 0.0812 0.3177 0.1625 0.041 Uiso 1 1 calc R U . . .
H26B H 0.1939 0.2980 0.1725 0.041 Uiso 1 1 calc R U . . .
C27 C 0.12205(10) 0.19823(14) 0.08590(8) 0.0243(3) Uani 1 1 d . . . . .
C28 C 0.09220(9) 0.25121(14) 0.01511(8) 0.0256(3) Uani 1 1 d . . . . .
H28 H 0.0702 0.3380 0.0057 0.031 Uiso 1 1 calc R U . . .
C29 C 0.08909(9) 0.15825(14) -0.03893(8) 0.0243(3) Uani 1 1 d . . . . .
H29 H 0.0617 0.1671 -0.0926 0.029 Uiso 1 1 calc R U . . .
Si1 Si 0.46317(3) 0.17456(4) 0.17184(2) 0.02768(11) Uani 1 1 d . . . . .
Si2 Si 0.21360(3) 0.53351(4) 0.01142(3) 0.02893(11) Uani 1 1 d . . . . .
Ti1 Ti 0.25063(2) 0.17631(2) 0.01058(2) 0.01877(7) Uani 1 1 d . . . . .
C14A C 0.3642(3) 0.3660(3) -0.15093(19) 0.0431(10) Uani 0.608(6) 1 d D . P A 1
H14A H 0.4050 0.4243 -0.1734 0.052 Uiso 0.608(6) 1 calc R U P A 1
H14B H 0.3159 0.4141 -0.1296 0.052 Uiso 0.608(6) 1 calc R U P A 1
C15A C 0.3155(3) 0.2791(4) -0.21029(17) 0.0448(10) Uani 0.608(6) 1 d D . P A 1
H15A H 0.3642 0.2279 -0.2290 0.054 Uiso 0.608(6) 1 calc R U P A 1
H15B H 0.2830 0.3282 -0.2525 0.054 Uiso 0.608(6) 1 calc R U P A 1
C14B C 0.3867(3) 0.3283(7) -0.1706(2) 0.0468(17) Uani 0.392(6) 1 d D . P A 2
H14C H 0.4088 0.4126 -0.1796 0.056 Uiso 0.392(6) 1 calc R U P A 2
H14D H 0.4146 0.2719 -0.2041 0.056 Uiso 0.392(6) 1 calc R U P A 2
C15B C 0.2790(4) 0.3244(4) -0.1906(3) 0.0448(15) Uani 0.392(6) 1 d D . P A 2
H15C H 0.2502 0.3809 -0.1577 0.054 Uiso 0.392(6) 1 calc R U P A 2
H15D H 0.2602 0.3522 -0.2425 0.054 Uiso 0.392(6) 1 calc R U P A 2

loop_
_atom_site_aniso_label
_atom_site_aniso_U_11
_atom_site_aniso_U_22
_atom_site_aniso_U_33
_atom_site_aniso_U_23
_atom_site_aniso_U_13
_atom_site_aniso_U_12
C1 0.0217(6) 0.0269(8) 0.0255(7) -0.0044(6) 0.0022(5) 0.0006(6)
C2 0.0187(6) 0.0229(7) 0.0296(7) -0.0060(6) 0.0040(5) -0.0036(5)
C3 0.0215(6) 0.0207(7) 0.0334(8) 0.0004(6) 0.0060(6) -0.0026(5)
C4 0.0565(12) 0.0434(11) 0.0399(10) 0.0013(8) -0.0041(9) 0.0212(9)
C5 0.0377(9) 0.0548(12) 0.0277(8) -0.0101(8) 0.0016(7) 0.0040(8)
C6 0.0248(8) 0.0760(15) 0.0446(10) -0.0247(10) 0.0054(7) -0.0035(9)
C7 0.0448(10) 0.0354(10) 0.0485(10) -0.0012(8) 0.0072(8) 0.0154(8)
C8 0.0381(10) 0.0272(10) 0.124(2) 0.0077(12) 0.0045(12) -0.0060(8)
C9 0.0481(11) 0.0486(12) 0.0462(11) 0.0133(9) 0.0035(9) 0.0133(9)
C10 0.0261(7) 0.0235(8) 0.0268(7) -0.0027(6) 0.0045(6) 0.0044(6)
C11 0.0187(6) 0.0302(8) 0.0259(7) -0.0060(6) 0.0029(5) 0.0046(6)
C12 0.0191(6) 0.0314(8) 0.0272(7) -0.0031(6) 0.0071(5) -0.0013(6)
C13 0.0266(7) 0.0373(10) 0.0425(9) -0.0015(7) 0.0131(7) -0.0083(7)
C16 0.0299(8) 0.0565(12) 0.0261(8) 0.0090(8) 0.0034(6) -0.0030(8)
C17 0.0211(6) 0.0350(9) 0.0220(7) -0.0011(6) 0.0046(5) -0.0022(6)
C18 0.0240(7) 0.0289(8) 0.0237(7) -0.0063(6) 0.0057(5) -0.0022(6)
C19 0.0292(7) 0.0341(9) 0.0303(8) -0.0100(7) 0.0045(6) -0.0086(7)
C20 0.0272(7) 0.0273(8) 0.0343(8) -0.0048(6) 0.0056(6) -0.0079(6)
C21 0.0184(6) 0.0255(8) 0.0268(7) 0.0021(6) 0.0030(5) -0.0046(5)
C22 0.0196(6) 0.0273(8) 0.0251(7) 0.0033(6) 0.0055(5) -0.0036(6)
C23 0.0351(8) 0.0328(9) 0.0294(8) 0.0092(7) 0.0053(6) -0.0050(7)
C24 0.0483(10) 0.0508(12) 0.0271(8) 0.0094(8) 0.0022(7) -0.0075(9)
C25 0.0525(11) 0.0626(14) 0.0284(9) -0.0040(8) 0.0154(8) -0.0086(10)
C26 0.0316(8) 0.0388(10) 0.0333(8) -0.0071(7) 0.0115(7) -0.0027(7)
C27 0.0183(6) 0.0285(8) 0.0271(7) -0.0008(6) 0.0067(5) -0.0021(5)
C28 0.0159(6) 0.0259(8) 0.0353(8) 0.0052(6) 0.0048(6) 0.0000(5)
C29 0.0156(6) 0.0307(8) 0.0258(7) 0.0050(6) 0.0005(5) -0.0032(5)
Si1 0.02273(19) 0.0363(3) 0.0224(2) -0.00655(17) -0.00183(15) 0.00671(17)
Si2 0.0237(2) 0.0208(2) 0.0416(2) 0.00395(18) 0.00279(17) 0.00055(16)
Ti1 0.01567(12) 0.01971(14) 0.02077(13) 0.00071(10) 0.00231(9) -0.00050(9)
C14A 0.0379(19) 0.039(2) 0.056(2) 0.0178(17) 0.0164(17) 0.0019(15)
C15A 0.0389(19) 0.064(3) 0.0319(16) 0.0193(16) 0.0079(13) -0.0046(17)
C14B 0.047(4) 0.037(4) 0.060(4) 0.011(3) 0.019(3) -0.004(3)
C15B 0.048(3) 0.051(3) 0.036(3) 0.015(2) 0.008(2) 0.003(3)

loop_
_atom_type_symbol
_atom_type_description
_atom_type_scat_dispersion_real
_atom_type_scat_dispersion_imag
_atom_type_scat_source
C C 0.0033 0.0016 'International Tables Vol C Tables 4.2.6.8 and 6.1.1.4'
H H 0.0000 0.0000 'International Tables Vol C Tables 4.2.6.8 and 6.1.1.4'
Si Si 0.0817 0.0704 'International Tables Vol C Tables 4.2.6.8 and 6.1.1.4'
Ti Ti 0.2776 0.4457 'International Tables Vol C Tables 4.2.6.8 and 6.1.1.4'

loop_
_geom_angle_atom_site_label_1
_geom_angle_atom_site_label_2
_geom_angle_atom_site_label_3
_geom_angle
C2 C1 Si1 136.71(12)
C2 C1 Ti1 70.69(9)
Si1 C1 Ti1 145.29(8)
C1 C2 C3 150.08(15)
C1 C2 Ti1 74.94(9)
C3 C2 Ti1 75.15(9)
C2 C3 Si2 134.80(13)
C2 C3 Ti1 70.39(9)
Si2 C3 Ti1 148.47(8)
Si1 C4 H4A 109.5
Si1 C4 H4B 109.5
H4A C4 H4B 109.5
Si1 C4 H4C 109.5
H4A C4 H4C 109.5
H4B C4 H4C 109.5
Si1 C5 H5A 109.5
Si1 C5 H5B 109.5
H5A C5 H5B 109.5
Si1 C5 H5C 109.5
H5A C5 H5C 109.5
H5B C5 H5C 109.5
Si1 C6 H6A 109.5
Si1 C6 H6B 109.5
H6A C6 H6B 109.5
Si1 C6 H6C 109.5
H6A C6 H6C 109.5
H6B C6 H6C 109.5
Si2 C7 H7A 109.5
Si2 C7 H7B 109.5
H7A C7 H7B 109.5
Si2 C7 H7C 109.5
H7A C7 H7C 109.5
H7B C7 H7C 109.5
Si2 C8 H8A 109.5
Si2 C8 H8B 109.5
H8A C8 H8B 109.5
Si2 C8 H8C 109.5
H8A C8 H8C 109.5
H8B C8 H8C 109.5
Si2 C9 H9A 109.5
Si2 C9 H9B 109.5
H9A C9 H9B 109.5
Si2 C9 H9C 109.5
H9A C9 H9C 109.5
H9B C9 H9C 109.5
C11 C10 C18 107.45(13)
C11 C10 Ti1 74.94(8)
C18 C10 Ti1 74.40(9)
C11 C10 H10 125.7
C18 C10 H10 125.7
Ti1 C10 H10 125.7
C12 C11 C10 109.07(12)
C12 C11 Ti1 74.79(8)
C10 C11 Ti1 70.28(8)
C12 C11 H11 125.4
C10 C11 H11 125.4
Ti1 C11 H11 125.4
C11 C12 C17 107.24(13)
C11 C12 C13 128.87(13)
C17 C12 C13 123.66(14)
C11 C12 Ti1 71.60(8)
C17 C12 Ti1 72.39(8)
C13 C12 Ti1 125.64(11)
C12 C13 C14A 112.00(19)
C12 C13 C14B 109.9(3)
C12 C13 H13A 109.2
C14A C13 H13A 109.2
C12 C13 H13B 109.2
C14A C13 H13B 109.2
H13A C13 H13B 107.9
C12 C13 H13C 109.7
C14B C13 H13C 109.7
C12 C13 H13D 109.7
C14B C13 H13D 109.7
H13C C13 H13D 108.2
C17 C16 C15B 113.1(2)
C17 C16 C15A 108.92(17)
C17 C16 H16A 109.9
C15A C16 H16A 109.9
C17 C16 H16B 109.9
C15A C16 H16B 109.9
H16A C16 H16B 108.3
C17 C16 H16C 109.0
C15B C16 H16C 109.0
C17 C16 H16D 109.0
C15B C16 H16D 109.0
H16C C16 H16D 107.8
C18 C17 C12 108.56(13)
C18 C17 C16 129.60(14)
C12 C17 C16 121.71(14)
C18 C17 Ti1 71.55(8)
C12 C17 Ti1 73.52(8)
C16 C17 Ti1 124.10(11)
C17 C18 C10 107.61(13)
C17 C18 C19 127.37(14)
C10 C18 C19 124.90(14)
C17 C18 Ti1 74.40(9)
C10 C18 Ti1 70.59(8)
C19 C18 Ti1 117.53(10)
C18 C19 C20 109.12(12)
C18 C19 H19A 109.9
C20 C19 H19A 109.9
C18 C19 H19B 109.9
C20 C19 H19B 109.9
H19A C19 H19B 108.3
C21 C20 C19 109.14(13)
C21 C20 H20A 109.9
C19 C20 H20A 109.9
C21 C20 H20B 109.9
C19 C20 H20B 109.9
H20A C20 H20B 108.3
C22 C21 C29 107.12(13)
C22 C21 C20 127.09(14)
C29 C21 C20 125.75(13)
C22 C21 Ti1 74.65(8)
C29 C21 Ti1 71.89(8)
C20 C21 Ti1 117.22(10)
C27 C22 C21 108.74(13)
C27 C22 C23 123.20(14)
C21 C22 C23 127.88(14)
C27 C22 Ti1 75.12(8)
C21 C22 Ti1 70.83(8)
C23 C22 Ti1 123.96(10)
C22 C23 C24 111.35(14)
C22 C23 H23A 109.4
C24 C23 H23A 109.4
C22 C23 H23B 109.4
C24 C23 H23B 109.4
H23A C23 H23B 108.0
C25 C24 C23 112.21(15)
C25 C24 H24A 109.2
C23 C24 H24A 109.2
C25 C24 H24B 109.2
C23 C24 H24B 109.2
H24A C24 H24B 107.9
C24 C25 C26 111.26(15)
C24 C25 H25A 109.4
C26 C25 H25A 109.4
C24 C25 H25B 109.4
C26 C25 H25B 109.4
H25A C25 H25B 108.0
C27 C26 C25 109.63(15)
C27 C26 H26A 109.7
C25 C26 H26A 109.7
C27 C26 H26B 109.7
C25 C26 H26B 109.7
H26A C26 H26B 108.2
C22 C27 C28 107.32(13)
C22 C27 C26 122.91(14)
C28 C27 C26 129.69(15)
C22 C27 Ti1 71.19(8)
C28 C27 Ti1 71.22(8)
C26 C27 Ti1 125.36(10)
C29 C28 C27 108.54(13)
C29 C28 Ti1 70.32(8)
C27 C28 Ti1 75.05(8)
C29 C28 H28 125.6
C27 C28 H28 125.6
Ti1 C28 H28 125.6
C28 C29 C21 108.27(13)
C28 C29 Ti1 75.39(8)
C21 C29 Ti1 73.00(8)
C28 C29 H29 125.5
C21 C29 H29 125.5
Ti1 C29 H29 125.5
C1 Si1 C4 111.08(8)
C1 Si1 C5 107.18(7)
C4 Si1 C5 108.89(9)
C1 Si1 C6 112.13(8)
C4 Si1 C6 110.05(10)
C5 Si1 C6 107.35(9)
C3 Si2 C8 105.82(8)
C3 Si2 C9 111.49(9)
C8 Si2 C9 110.14(11)
C3 Si2 C7 113.74(8)
C8 Si2 C7 107.09(11)
C9 Si2 C7 108.42(9)
C2 Ti1 C1 34.37(6)
C2 Ti1 C3 34.46(5)
C1 Ti1 C3 68.83(6)
C2 Ti1 C10 120.50(5)
C1 Ti1 C10 93.28(5)
C3 Ti1 C10 141.64(5)
C2 Ti1 C29 128.76(5)
C1 Ti1 C29 145.52(5)
C3 Ti1 C29 101.82(5)
C10 Ti1 C29 110.65(5)
C2 Ti1 C21 143.44(5)
C1 Ti1 C21 130.21(5)
C3 Ti1 C21 132.56(5)
C10 Ti1 C21 85.15(5)
C29 Ti1 C21 35.11(5)
C2 Ti1 C18 145.44(5)
C1 Ti1 C18 127.35(5)
C3 Ti1 C18 139.05(6)
C10 Ti1 C18 35.01(5)
C29 Ti1 C18 82.12(5)
C21 Ti1 C18 70.31(5)
C2 Ti1 C11 90.04(5)
C1 Ti1 C11 73.47(5)
C3 Ti1 C11 106.93(5)
C10 Ti1 C11 34.79(5)
C29 Ti1 C11 139.13(5)
C21 Ti1 C11 119.82(5)
C18 Ti1 C11 57.14(5)
C2 Ti1 C22 111.58(5)
C1 Ti1 C22 96.93(5)
C3 Ti1 C22 118.80(5)
C10 Ti1 C22 96.20(5)
C29 Ti1 C22 57.31(5)
C21 Ti1 C22 34.52(5)
C18 Ti1 C22 97.85(5)
C11 Ti1 C22 126.03(5)
C2 Ti1 C28 95.41(5)
C1 Ti1 C28 113.84(5)
C3 Ti1 C28 75.30(5)
C10 Ti1 C28 142.14(5)
C29 Ti1 C28 34.30(5)
C21 Ti1 C28 57.30(5)
C18 Ti1 C28 116.41(5)
C11 Ti1 C28 172.51(5)
C22 Ti1 C28 56.36(5)
C2 Ti1 C17 120.45(5)
C1 Ti1 C17 125.55(5)
C3 Ti1 C17 105.00(6)
C10 Ti1 C17 57.31(5)
C29 Ti1 C17 88.77(5)
C21 Ti1 C17 94.88(5)
C18 Ti1 C17 34.05(5)
C11 Ti1 C17 56.27(5)
C22 Ti1 C17 127.96(5)
C28 Ti1 C17 116.33(5)
C2 Ti1 C12 90.09(5)
C1 Ti1 C12 91.92(5)
C3 Ti1 C12 88.55(5)
C10 Ti1 C12 57.34(5)
C29 Ti1 C12 121.67(5)
C21 Ti1 C12 126.47(5)
C18 Ti1 C12 56.95(5)
C11 Ti1 C12 33.61(5)
C22 Ti1 C12 152.63(5)
C28 Ti1 C12 140.91(5)
C17 Ti1 C12 34.09(5)
C13 C14A C15A 109.8(3)
C13 C14A H14A 109.7
C15A C14A H14A 109.7
C13 C14A H14B 109.7
C15A C14A H14B 109.7
H14A C14A H14B 108.2
C14A C15A C16 113.1(3)
C14A C15A H15A 109.0
C16 C15A H15A 109.0
C14A C15A H15B 109.0
C16 C15A H15B 109.0
H15A C15A H15B 107.8
C15B C14B C13 114.3(4)
C15B C14B H14C 108.7
C13 C14B H14C 108.7
C15B C14B H14D 108.7
C13 C14B H14D 108.7
H14C C14B H14D 107.6
C16 C15B C14B 110.3(5)
C16 C15B H15C 109.6
C14B C15B H15C 109.6
C16 C15B H15D 109.6
C14B C15B H15D 109.6
H15C C15B H15D 108.1

loop_
_geom_bond_atom_site_label_1
_geom_bond_atom_site_label_2
_geom_bond_distance
C1 C2 1.303(2)
C1 Si1 1.8370(15)
C1 Ti1 2.2287(14)
C2 C3 1.308(2)
C2 Ti1 2.1781(14)
C3 Si2 1.8326(16)
C3 Ti1 2.2349(15)
C4 Si1 1.865(2)
C4 H4A 0.9800
C4 H4B 0.9800
C4 H4C 0.9800
C5 Si1 1.8685(17)
C5 H5A 0.9800
C5 H5B 0.9800
C5 H5C 0.9800
C6 Si1 1.8721(19)
C6 H6A 0.9800
C6 H6B 0.9800
C6 H6C 0.9800
C7 Si2 1.8666(19)
C7 H7A 0.9800
C7 H7B 0.9800
C7 H7C 0.9800
C8 Si2 1.862(2)
C8 H8A 0.9800
C8 H8B 0.9800
C8 H8C 0.9800
C9 Si2 1.8662(19)
C9 H9A 0.9800
C9 H9B 0.9800
C9 H9C 0.9800
C10 C11 1.417(2)
C10 C18 1.422(2)
C10 Ti1 2.3376(15)
C10 H10 1.0000
C11 C12 1.399(2)
C11 Ti1 2.3979(14)
C11 H11 1.0000
C12 C17 1.425(2)
C12 C13 1.500(2)
C12 Ti1 2.4385(14)
C13 C14A 1.520(3)
C13 C14B 1.534(3)
C13 H13A 0.9900
C13 H13B 0.9900
C13 H13C 0.9900
C13 H13D 0.9900
C16 C17 1.505(2)
C16 C15B 1.516(3)
C16 C15A 1.529(3)
C16 H16A 0.9900
C16 H16B 0.9900
C16 H16C 0.9900
C16 H16D 0.9900
C17 C18 1.409(2)
C17 Ti1 2.4237(15)
C18 C19 1.506(2)
C18 Ti1 2.3871(15)
C19 C20 1.533(2)
C19 H19A 0.9900
C19 H19B 0.9900
C20 C21 1.498(2)
C20 H20A 0.9900
C20 H20B 0.9900
C21 C22 1.418(2)
C21 C29 1.421(2)
C21 Ti1 2.3634(14)
C22 C27 1.414(2)
C22 C23 1.503(2)
C22 Ti1 2.4130(14)
C23 C24 1.529(2)
C23 H23A 0.9900
C23 H23B 0.9900
C24 C25 1.522(3)
C24 H24A 0.9900
C24 H24B 0.9900
C25 C26 1.532(3)
C25 H25A 0.9900
C25 H25B 0.9900
C26 C27 1.495(2)
C26 H26A 0.9900
C26 H26B 0.9900
C27 C28 1.416(2)
C27 Ti1 2.4636(14)
C28 C29 1.406(2)
C28 Ti1 2.4142(14)
C28 H28 1.0000
C29 Ti1 2.3491(13)
C29 H29 1.0000
C14A C15A 1.521(3)
C14A H14A 0.9900
C14A H14B 0.9900
C15A H15A 0.9900
C15A H15B 0.9900
C14B C15B 1.523(4)
C14B H14C 0.9900
C14B H14D 0.9900
C15B H15C 0.9900
C15B H15D 0.9900

loop_
_geom_torsion_atom_site_label_1
_geom_torsion_atom_site_label_2
_geom_torsion_atom_site_label_3
_geom_torsion_atom_site_label_4
_geom_torsion
Si1 C1 C2 C3 155.0(2)
Ti1 C1 C2 C3 1.1(3)
Si1 C1 C2 Ti1 153.94(16)
C1 C2 C3 Si2 156.0(2)
Ti1 C2 C3 Si2 157.15(15)
C1 C2 C3 Ti1 -1.1(3)
C18 C10 C11 C12 2.65(17)
Ti1 C10 C11 C12 -65.24(10)
C18 C10 C11 Ti1 67.88(10)
C10 C11 C12 C17 -1.73(17)
Ti1 C11 C12 C17 -64.08(10)
C10 C11 C12 C13 -176.27(15)
Ti1 C11 C12 C13 121.38(16)
C10 C11 C12 Ti1 62.35(10)
C11 C12 C13 C14A -172.9(2)
C17 C12 C13 C14A 13.3(3)
Ti1 C12 C13 C14A -78.4(2)
C11 C12 C13 C14B 160.5(3)
C17 C12 C13 C14B -13.3(3)
Ti1 C12 C13 C14B -105.0(3)
C11 C12 C17 C18 0.14(17)
C13 C12 C17 C18 175.04(14)
Ti1 C12 C17 C18 -63.42(10)
C11 C12 C17 C16 -176.14(14)
C13 C12 C17 C16 -1.2(2)
Ti1 C12 C17 C16 120.30(15)
C11 C12 C17 Ti1 63.56(10)
C13 C12 C17 Ti1 -121.54(15)
C15B C16 C17 C18 170.0(3)
C15A C16 C17 C18 -156.1(2)
C15B C16 C17 C12 -14.6(3)
C15A C16 C17 C12 19.3(3)
C15B C16 C17 Ti1 76.3(3)
C15A C16 C17 Ti1 110.2(2)
C12 C17 C18 C10 1.48(17)
C16 C17 C18 C10 177.37(16)
Ti1 C17 C18 C10 -63.22(10)
C12 C17 C18 C19 177.69(14)
C16 C17 C18 C19 -6.4(3)
Ti1 C17 C18 C19 113.00(15)
C12 C17 C18 Ti1 64.70(10)
C16 C17 C18 Ti1 -119.41(17)
C11 C10 C18 C17 -2.52(16)
Ti1 C10 C18 C17 65.73(11)
C11 C10 C18 C19 -178.85(14)
Ti1 C10 C18 C19 -110.60(14)
C11 C10 C18 Ti1 -68.25(10)
C17 C18 C19 C20 -123.14(16)
C10 C18 C19 C20 52.5(2)
Ti1 C18 C19 C20 -32.19(17)
C18 C19 C20 C21 44.32(18)
C19 C20 C21 C22 -130.01(15)
C19 C20 C21 C29 47.45(19)
C19 C20 C21 Ti1 -39.10(15)
C29 C21 C22 C27 1.05(16)
C20 C21 C22 C27 178.89(13)
Ti1 C21 C22 C27 66.11(10)
C29 C21 C22 C23 176.34(14)
C20 C21 C22 C23 -5.8(2)
Ti1 C21 C22 C23 -118.61(15)
C29 C21 C22 Ti1 -65.06(9)
C20 C21 C22 Ti1 112.78(14)
C27 C22 C23 C24 -10.6(2)
C21 C22 C23 C24 174.72(14)
Ti1 C22 C23 C24 83.44(16)
C22 C23 C24 C25 41.1(2)
C23 C24 C25 C26 -63.7(2)
C24 C25 C26 C27 50.58(19)
C21 C22 C27 C28 -0.87(16)
C23 C22 C27 C28 -176.43(13)
Ti1 C22 C27 C28 62.45(10)
C21 C22 C27 C26 176.15(13)
C23 C22 C27 C26 0.6(2)
Ti1 C22 C27 C26 -120.52(13)
C21 C22 C27 Ti1 -63.32(10)
C23 C22 C27 Ti1 121.12(13)
C25 C26 C27 C22 -20.4(2)
C25 C26 C27 C28 155.89(16)
C25 C26 C27 Ti1 -109.76(14)
C22 C27 C28 C29 0.36(15)
C26 C27 C28 C29 -176.40(14)
Ti1 C27 C28 C29 62.79(10)
C22 C27 C28 Ti1 -62.43(10)
C26 C27 C28 Ti1 120.81(15)
C27 C28 C29 C21 0.29(15)
Ti1 C28 C29 C21 66.15(9)
C27 C28 C29 Ti1 -65.86(10)
C22 C21 C29 C28 -0.82(15)
C20 C21 C29 C28 -178.70(13)
Ti1 C21 C29 C28 -67.74(10)
C22 C21 C29 Ti1 66.92(9)
C20 C21 C29 Ti1 -110.96(14)
C2 C1 Si1 C4 -167.21(17)
Ti1 C1 Si1 C4 -33.93(17)
C2 C1 Si1 C5 73.95(19)
Ti1 C1 Si1 C5 -152.77(14)
C2 C1 Si1 C6 -43.6(2)
Ti1 C1 Si1 C6 89.67(16)
C2 C3 Si2 C8 57.41(19)
Ti1 C3 Si2 C8 -166.98(17)
C2 C3 Si2 C9 177.16(16)
Ti1 C3 Si2 C9 -47.23(18)
C2 C3 Si2 C7 -59.87(18)
Ti1 C3 Si2 C7 75.74(18)
C12 C13 C14A C15A -43.0(4)
C13 C14A C15A C16 65.4(5)
C17 C16 C15A C14A -51.2(4)
C12 C13 C14B C15B 44.6(7)
C17 C16 C15B C14B 44.0(5)
C13 C14B C15B C16 -61.9(8)
